data_4128960
loop_
_publ_author_name
'Yang, Xuemei'
'Elrod, Lindy C.'
'Le, Trung'
'Vega, Valeria S.'
'Naumann, Haley'
'Rezenom, Yohannes'
'Reibenspies, Joseph H.'
'Hall, Michael B.'
'Darensbourg, Marcetta Y.'

_publ_section_title
;
 Controlling O<sub>2</sub> Reactivity in Synthetic Analogues of [NiFeS]-
 and [NiFeSe]-Hydrogenase Active Sites.
;
_journal_issue 38
_journal_name_full 'Journal of the American Chemical Society'
_journal_page_first 15338
_journal_page_last 15347
_journal_paper_doi 10.1021/jacs.9b07448
_journal_volume 141
_journal_year 2019
_chemical_formula_moiety 'C21 H26 F3 Fe N2 Ni O S2, B F4, C H2 Cl2'
_chemical_formula_sum 'C22 H28 B Cl2 F7 Fe N2 Ni O S2'
_chemical_formula_weight 729.85
_space_group_crystal_system monoclinic
_space_group_IT_number 14
_space_group_name_Hall '-P 2ybc'
_space_group_name_H-M_alt 'P 1 21/c 1'
_atom_sites_solution_hydrogens geom
_atom_sites_solution_primary dual
_audit_creation_date 2018-12-03
_audit_creation_method
;
Olex2 1.2
(compiled 2018.05.29 svn.r3508 for OlexSys, GUI svn.r5506)
;
_cell_angle_alpha 90
_cell_angle_beta 107.146(3)
_cell_angle_gamma 90
_cell_formula_units_Z 4
_cell_length_a 8.0122(4)
_cell_length_b 31.7923(14)
_cell_length_c 11.9134(6)
_cell_measurement_reflns_used 9901
_cell_measurement_temperature 100
_cell_measurement_theta_max 67.71
_cell_measurement_theta_min 4.78
_cell_volume 2899.8(2)
_computing_cell_refinement 'SAINT V8.38A (?, 2016)'
_computing_data_reduction 'SAINT V8.38A (?, 2016)'
_computing_molecular_graphics 'Olex2 (Dolomanov et al., 2009)'
_computing_publication_material 'Olex2 (Dolomanov et al., 2009)'
_computing_structure_refinement 'ShelXL (Sheldrick, 2015)'
_computing_structure_solution 'ShelXT (Sheldrick, 2015)'
_diffrn_ambient_temperature 100
_diffrn_detector 'Bruker CMOS area detector'
_diffrn_detector_area_resol_mean 10.5
_diffrn_detector_type 'CMOS area detector'
_diffrn_measured_fraction_theta_full 0.992
_diffrn_measured_fraction_theta_max 0.985
_diffrn_measurement_device 'three-circle diffractometer'
_diffrn_measurement_device_type 'Bruker CMOS area detector'
_diffrn_measurement_method '\w and \f scans'
_diffrn_radiation_monochromator 'mirror optics'
_diffrn_radiation_probe x-ray
_diffrn_radiation_type CuK\a
_diffrn_radiation_wavelength 1.54178
_diffrn_reflns_av_R_equivalents 0.0653
_diffrn_reflns_av_unetI/netI 0.0476
_diffrn_reflns_Laue_measured_fraction_full 0.992
_diffrn_reflns_Laue_measured_fraction_max 0.985
_diffrn_reflns_limit_h_max 9
_diffrn_reflns_limit_h_min -8
_diffrn_reflns_limit_k_max 37
_diffrn_reflns_limit_k_min -38
_diffrn_reflns_limit_l_max 14
_diffrn_reflns_limit_l_min -13
_diffrn_reflns_number 31845
_diffrn_reflns_point_group_measured_fraction_full 0.992
_diffrn_reflns_point_group_measured_fraction_max 0.985
_diffrn_reflns_theta_full 67.679
_diffrn_reflns_theta_max 68.543
_diffrn_reflns_theta_min 2.780
_diffrn_source 'microfocus sealed X-ray tube'
_diffrn_source_target Mo
_diffrn_source_type 'Incoatec I\ms'
_diffrn_standards_number 0
_exptl_absorpt_coefficient_mu 8.463
_exptl_absorpt_correction_T_max 0.7531
_exptl_absorpt_correction_T_min 0.4483
_exptl_absorpt_correction_type multi-scan
_exptl_absorpt_process_details
'SADABS-2016/2 (Bruker,2016/2) was used for absorption correction. wR2(int) was 0.1423 before and 0.0840 after correction. The Ratio of minimum to maximum transmission is 0.5953. The \l/2 correction factor is Not present.'
_exptl_crystal_colour violet
_exptl_crystal_colour_primary violet
_exptl_crystal_density_diffrn 1.672
_exptl_crystal_description needle
_exptl_crystal_F_000 1480
_exptl_crystal_size_max 0.2
_exptl_crystal_size_mid 0.1
_exptl_crystal_size_min 0.1
_refine_diff_density_max 1.250
_refine_diff_density_min -0.455
_refine_diff_density_rms 0.105
_refine_ls_extinction_coef 0.00056(9)
_refine_ls_extinction_expression Fc^*^=kFc[1+0.001xFc^2^\l^3^/sin(2\q)]^-1/4^
_refine_ls_extinction_method 'SHELXL-2018/3 (Sheldrick 2018)'
_refine_ls_goodness_of_fit_ref 1.087
_refine_ls_hydrogen_treatment constr
_refine_ls_matrix_type full
_refine_ls_number_parameters 382
_refine_ls_number_reflns 5275
_refine_ls_number_restraints 33
_refine_ls_restrained_S_all 1.088
_refine_ls_R_factor_all 0.1110
_refine_ls_R_factor_gt 0.0835
_refine_ls_shift/su_max 0.000
_refine_ls_shift/su_mean 0.000
_refine_ls_structure_factor_coef Fsqd
_refine_ls_weighting_details 'w=1/[\s^2^(Fo^2^)+(0.0003P)^2^+25.8502P] where P=(Fo^2^+2Fc^2^)/3'
_refine_ls_weighting_scheme calc
_refine_ls_wR_factor_gt 0.1652
_refine_ls_wR_factor_ref 0.1789
_reflns_Friedel_coverage 0.000
_reflns_number_gt 4021
_reflns_number_total 5275
_reflns_threshold_expression 'I > 2\s(I)'
_cod_data_source_file ja9b07448_si_003.cif
_cod_data_source_block nicf3fe
_cod_database_code 4128960
_shelx_shelxl_version_number 2018/3
_shelx_space_group_comment
;
The symmetry employed for this shelxl refinement is uniquely defined
by the following loop, which should always be used as a source of
symmetry information in preference to the above space-group names.
They are only intended as comments.
;
_shelx_estimated_absorpt_t_max 0.485
_shelx_estimated_absorpt_t_min 0.282
_olex2_refinement_description
;
1. Fixed Uiso
 At 1.2 times of:
  All C(H) groups, All C(H,H) groups
 At 1.5 times of:
  All C(H,H,H) groups
2. Rigid bond restraints
 Cl1_1, Cl2_1, C1_1
 Cl1_2, Cl2_2, C1_2
 with sigma for 1-2 distances of 0.005 and sigma for 1-3 distances of 0.005
3. Uiso/Uaniso restraints and constraints
Cl1_1 \\sim Cl2_1 \\sim C1_1 \\sim Cl1_2 \\sim Cl2_2 \\sim C1_2: within 2A with
sigma of 0.005 and sigma for terminal atoms of 0.01
4. Same fragment restrains
{Cl1_2, Cl2_2, C1_2}
as
{Cl1_1, Cl2_1, C1_1} sigma for 1-2: 0.005 1-3: 0.04
5. Others
 Sof(Cl1)=Sof(Cl2)=Sof(C1)=Sof(H1A)=Sof(H1B)=1-FVAR(1)
 Sof(Cl1)=Sof(Cl2)=Sof(C1)=Sof(H1A)=Sof(H1B)=FVAR(1)
6.a Secondary CH2 refined with riding coordinates:
 C3(H3A,H3B), C4(H4A,H4B), C5(H5A,H5B), C6(H6A,H6B), C7(H7A,H7B), C8(H8A,H8B),
 C9(H9A,H9B), C1(H1A,H1B), C1(H1A,H1B)
6.b Aromatic/amide H refined with riding coordinates:
 C11(H11), C12(H12), C14(H14), C15(H15), C17(H17), C18(H18), C19(H19),
 C20(H20), C21(H21)
6.c Idealised Me refined as rotating group:
 C2(H2A,H2B,H2C)
;
_olex2_submission_special_instructions 'No special instructions were received'

loop_
_space_group_symop_operation_xyz
'x, y, z'
'-x, y+1/2, -z+1/2'
'-x, -y, -z'
'x, -y-1/2, z-1/2'

loop_
_atom_site_label
_atom_site_type_symbol
_atom_site_fract_x
_atom_site_fract_y
_atom_site_fract_z
_atom_site_U_iso_or_equiv
_atom_site_adp_type
_atom_site_occupancy
_atom_site_site_symmetry_order
_atom_site_calc_flag
_atom_site_refinement_flags_posn
_atom_site_refinement_flags_adp
_atom_site_refinement_flags_occupancy
_atom_site_disorder_assembly
_atom_site_disorder_group
Ni1 Ni 0.52831(15) 0.35998(3) 0.55997(10) 0.0356(3) Uani 1 1 d . . . . .
Fe1 Fe 0.62164(15) 0.42631(4) 0.39170(11) 0.0425(3) Uani 1 1 d . . . . .
S1 S 0.7069(2) 0.36075(6) 0.45764(16) 0.0392(4) Uani 1 1 d . . . . .
S2 S 0.5745(2) 0.42837(6) 0.57317(19) 0.0450(5) Uani 1 1 d . . . . .
F1 F 1.3762(7) 0.4585(2) 0.9334(4) 0.0777(17) Uani 1 1 d . . . . .
F2 F 1.2450(8) 0.5081(2) 0.9951(5) 0.097(2) Uani 1 1 d . . . . .
F3 F 1.2396(9) 0.4470(3) 1.0605(5) 0.111(3) Uani 1 1 d . . . . .
O1 O 0.2520(7) 0.41098(19) 0.2880(6) 0.0661(18) Uani 1 1 d . . . . .
N1 N 0.3710(8) 0.35252(19) 0.6548(6) 0.0435(15) Uani 1 1 d . . . . .
N2 N 0.4517(7) 0.30388(18) 0.5082(5) 0.0393(14) Uani 1 1 d . . . . .
C1 C 0.4008(11) 0.4161(2) 0.3282(8) 0.051(2) Uani 1 1 d . . . . .
C2 C 0.3922(11) 0.3820(3) 0.7542(7) 0.053(2) Uani 1 1 d . . . . .
H2A H 0.514431 0.381982 0.802877 0.080 Uiso 1 1 calc GR . . . .
H2B H 0.317373 0.373015 0.801685 0.080 Uiso 1 1 calc GR . . . .
H2C H 0.358889 0.410356 0.723877 0.080 Uiso 1 1 calc GR . . . .
C3 C 0.1886(10) 0.3568(3) 0.5754(7) 0.0490(19) Uani 1 1 d . . . . .
H3A H 0.177196 0.383821 0.532717 0.059 Uiso 1 1 calc R . . . .
H3B H 0.106521 0.357221 0.623340 0.059 Uiso 1 1 calc R . . . .
C4 C 0.1391(10) 0.3211(3) 0.4873(8) 0.053(2) Uani 1 1 d . . . . .
H4A H 0.114874 0.295875 0.528554 0.064 Uiso 1 1 calc R . . . .
H4B H 0.028927 0.328857 0.427098 0.064 Uiso 1 1 calc R . . . .
C5 C 0.2715(9) 0.3093(3) 0.4250(7) 0.0467(19) Uani 1 1 d . . . . .
H5A H 0.234818 0.282768 0.381363 0.056 Uiso 1 1 calc R . . . .
H5B H 0.274205 0.331512 0.367259 0.056 Uiso 1 1 calc R . . . .
C6 C 0.4055(12) 0.3084(3) 0.7026(8) 0.055(2) Uani 1 1 d . . . . .
H6A H 0.301444 0.297799 0.722344 0.066 Uiso 1 1 calc R . . . .
H6B H 0.504880 0.308685 0.775421 0.066 Uiso 1 1 calc R . . . .
C7 C 0.4472(12) 0.2794(2) 0.6127(7) 0.053(2) Uani 1 1 d . . . . .
H7A H 0.561698 0.265674 0.647817 0.064 Uiso 1 1 calc R . . . .
H7B H 0.357115 0.257110 0.589412 0.064 Uiso 1 1 calc R . . . .
C8 C 0.5688(10) 0.2846(2) 0.4446(7) 0.0466(19) Uani 1 1 d . . . . .
H8A H 0.510577 0.259822 0.399413 0.056 Uiso 1 1 calc R . . . .
H8B H 0.678433 0.275005 0.502211 0.056 Uiso 1 1 calc R . . . .
C9 C 0.6100(10) 0.3162(2) 0.3626(7) 0.0455(18) Uani 1 1 d . . . . .
H9A H 0.502632 0.324862 0.301272 0.055 Uiso 1 1 calc R . . . .
H9B H 0.693675 0.304368 0.324171 0.055 Uiso 1 1 calc R . . . .
C10 C 0.7720(10) 0.4384(3) 0.6850(7) 0.0484(19) Uani 1 1 d . . . . .
C11 C 0.8254(12) 0.4800(3) 0.7072(8) 0.057(2) Uani 1 1 d . . . . .
H11 H 0.760378 0.501955 0.659871 0.068 Uiso 1 1 calc R . . . .
C12 C 0.9730(13) 0.4893(3) 0.7980(9) 0.068(3) Uani 1 1 d . . . . .
H12 H 1.008576 0.517745 0.813647 0.082 Uiso 1 1 calc R . . . .
C13 C 1.0695(11) 0.4576(3) 0.8665(8) 0.059(2) Uani 1 1 d . . . . .
C14 C 1.0157(12) 0.4160(3) 0.8466(8) 0.062(2) Uani 1 1 d . . . . .
H14 H 1.079740 0.394204 0.895247 0.074 Uiso 1 1 calc R . . . .
C15 C 0.8667(10) 0.4064(3) 0.7544(8) 0.054(2) Uani 1 1 d . . . . .
H15 H 0.830156 0.377977 0.739225 0.065 Uiso 1 1 calc R . . . .
C16 C 1.2329(14) 0.4667(4) 0.9642(9) 0.075(3) Uani 1 1 d . . . . .
C17 C 0.8656(10) 0.4558(3) 0.4222(8) 0.053(2) Uani 1 1 d . . . . .
H17 H 0.959957 0.453342 0.492213 0.064 Uiso 1 1 calc R . . . .
C18 C 0.8330(11) 0.4300(3) 0.3215(8) 0.057(2) Uani 1 1 d . . . . .
H18 H 0.904480 0.407276 0.312013 0.068 Uiso 1 1 calc R . . . .
C19 C 0.6793(11) 0.4432(3) 0.2378(8) 0.058(2) Uani 1 1 d . . . . .
H19 H 0.627479 0.430725 0.163097 0.069 Uiso 1 1 calc R . . . .
C20 C 0.6148(11) 0.4787(3) 0.2854(8) 0.056(2) Uani 1 1 d . . . . .
H20 H 0.512775 0.494356 0.247175 0.067 Uiso 1 1 calc R . . . .
C21 C 0.7274(10) 0.4867(2) 0.3978(8) 0.052(2) Uani 1 1 d . . . . .
H21 H 0.714983 0.508521 0.449150 0.063 Uiso 1 1 calc R . . . .
F1A F 0.9659(13) 0.2786(4) 0.6848(8) 0.182(5) Uani 1 1 d . . . . .
F2A F 1.0994(8) 0.2958(3) 0.8641(7) 0.114(2) Uani 1 1 d . . . . .
F3A F 0.9075(9) 0.2448(3) 0.8209(9) 0.162(4) Uani 1 1 d . . . . .
F4A F 0.8153(11) 0.3070(3) 0.7832(10) 0.163(4) Uani 1 1 d . . . . .
B1A B 0.9472(13) 0.2812(3) 0.7895(9) 0.047(2) Uani 1 1 d . . . . .
Cl1_1 Cl 0.9874(7) 0.35468(12) 1.1295(3) 0.1067(18) Uani 0.797(7) 1 d D U P A 1
Cl2_1 Cl 0.6191(8) 0.33104(13) 1.0509(3) 0.0934(14) Uani 0.797(7) 1 d D U P A 1
C1_1 C 0.840(2) 0.3157(4) 1.0643(13) 0.099(3) Uani 0.797(7) 1 d D U P A 1
H1A_1 H 0.868183 0.289684 1.112005 0.118 Uiso 0.797(7) 1 calc R . P A 1
H1B_1 H 0.850859 0.309404 0.985385 0.118 Uiso 0.797(7) 1 calc R . P A 1
Cl1_2 Cl 0.823(3) 0.3809(6) 1.0451(17) 0.129(8) Uani 0.203(7) 1 d D U P A 2
Cl2_2 Cl 0.497(4) 0.3355(9) 1.046(2) 0.140(8) Uani 0.203(7) 1 d D U P A 2
C1_2 C 0.731(4) 0.3356(14) 1.082(7) 0.137(8) Uani 0.203(7) 1 d D U P A 2
H1A_2 H 0.780514 0.330890 1.167143 0.165 Uiso 0.203(7) 1 calc R . P A 2
H1B_2 H 0.767191 0.311549 1.041169 0.165 Uiso 0.203(7) 1 calc R . P A 2

loop_
_atom_site_aniso_label
_atom_site_aniso_U_11
_atom_site_aniso_U_22
_atom_site_aniso_U_33
_atom_site_aniso_U_23
_atom_site_aniso_U_13
_atom_site_aniso_U_12
Ni1 0.0291(6) 0.0329(6) 0.0469(7) -0.0011(5) 0.0143(5) -0.0019(5)
Fe1 0.0306(6) 0.0374(6) 0.0616(8) 0.0078(6) 0.0169(6) -0.0010(5)
S1 0.0312(9) 0.0385(9) 0.0503(10) 0.0017(8) 0.0157(8) 0.0009(7)
S2 0.0348(10) 0.0352(9) 0.0706(13) -0.0062(9) 0.0245(9) -0.0051(7)
F1 0.048(3) 0.124(5) 0.060(3) -0.023(3) 0.015(3) -0.026(3)
F2 0.102(5) 0.114(5) 0.084(4) -0.047(4) 0.041(4) -0.047(4)
F3 0.102(5) 0.177(7) 0.050(3) 0.001(4) 0.016(3) -0.059(5)
O1 0.032(3) 0.074(4) 0.087(4) 0.031(3) 0.008(3) -0.003(3)
N1 0.040(4) 0.039(3) 0.053(4) -0.001(3) 0.015(3) 0.000(3)
N2 0.036(3) 0.034(3) 0.053(4) -0.001(3) 0.021(3) 0.003(2)
C1 0.042(5) 0.041(4) 0.069(6) 0.019(4) 0.017(4) 0.001(3)
C2 0.050(5) 0.067(5) 0.049(5) -0.008(4) 0.023(4) 0.004(4)
C3 0.037(4) 0.053(5) 0.059(5) -0.005(4) 0.018(4) 0.001(4)
C4 0.035(4) 0.052(5) 0.073(6) -0.016(4) 0.017(4) -0.007(3)
C5 0.031(4) 0.051(5) 0.059(5) -0.012(4) 0.015(4) -0.005(3)
C6 0.060(5) 0.051(5) 0.062(5) 0.009(4) 0.031(4) 0.004(4)
C7 0.060(5) 0.040(4) 0.068(6) 0.014(4) 0.033(4) 0.007(4)
C8 0.045(5) 0.034(4) 0.067(5) -0.003(4) 0.026(4) 0.001(3)
C9 0.039(4) 0.044(4) 0.058(5) -0.007(4) 0.022(4) 0.000(3)
C10 0.042(5) 0.053(5) 0.057(5) -0.012(4) 0.025(4) -0.011(4)
C11 0.061(6) 0.058(5) 0.063(5) -0.017(4) 0.036(5) -0.024(4)
C12 0.073(7) 0.073(7) 0.075(6) -0.027(5) 0.048(6) -0.033(6)
C13 0.037(5) 0.088(7) 0.065(6) -0.030(5) 0.032(4) -0.027(5)
C14 0.050(5) 0.087(7) 0.056(5) -0.012(5) 0.027(4) -0.005(5)
C15 0.039(5) 0.061(5) 0.067(6) -0.021(4) 0.024(4) -0.005(4)
C16 0.068(7) 0.108(9) 0.060(6) -0.023(6) 0.033(5) -0.035(6)
C17 0.030(4) 0.055(5) 0.078(6) 0.007(4) 0.020(4) -0.007(4)
C18 0.043(5) 0.048(5) 0.090(7) 0.018(5) 0.035(5) -0.003(4)
C19 0.053(5) 0.056(5) 0.069(6) 0.009(4) 0.025(5) -0.007(4)
C20 0.046(5) 0.046(5) 0.080(6) 0.016(4) 0.026(5) 0.001(4)
C21 0.046(5) 0.037(4) 0.080(6) 0.009(4) 0.029(4) -0.010(4)
F1A 0.174(9) 0.276(12) 0.120(7) -0.053(7) 0.083(7) -0.120(9)
F2A 0.073(4) 0.146(6) 0.123(6) -0.034(5) 0.032(4) -0.030(4)
F3A 0.091(5) 0.119(6) 0.247(10) 0.115(7) 0.005(6) -0.028(4)
F4A 0.112(6) 0.115(6) 0.240(11) -0.020(7) 0.015(7) 0.059(5)
B1A 0.049(6) 0.042(5) 0.055(6) 0.017(4) 0.025(5) 0.005(4)
Cl1_1 0.171(4) 0.082(3) 0.061(2) -0.0150(18) 0.025(2) -0.054(3)
Cl2_1 0.156(4) 0.067(2) 0.054(2) 0.0019(15) 0.027(3) -0.011(3)
C1_1 0.150(5) 0.071(6) 0.068(6) -0.017(5) 0.022(6) -0.033(5)
Cl1_2 0.173(17) 0.129(13) 0.100(11) -0.027(9) 0.063(11) -0.042(12)
Cl2_2 0.179(18) 0.133(14) 0.101(11) 0.010(10) 0.032(13) -0.053(13)
C1_2 0.180(18) 0.133(13) 0.102(12) -0.012(11) 0.046(13) -0.046(13)

loop_
_atom_type_symbol
_atom_type_description
_atom_type_scat_dispersion_real
_atom_type_scat_dispersion_imag
_atom_type_scat_source
C C 0.0181 0.0091 'International Tables Vol C Tables 4.2.6.8 and 6.1.1.4'
H H 0.0000 0.0000 'International Tables Vol C Tables 4.2.6.8 and 6.1.1.4'
B B 0.0090 0.0039 'International Tables Vol C Tables 4.2.6.8 and 6.1.1.4'
Cl Cl 0.3639 0.7018 'International Tables Vol C Tables 4.2.6.8 and 6.1.1.4'
F F 0.0727 0.0534 'International Tables Vol C Tables 4.2.6.8 and 6.1.1.4'
Fe Fe -1.1336 3.1974 'International Tables Vol C Tables 4.2.6.8 and 6.1.1.4'
N N 0.0311 0.0180 'International Tables Vol C Tables 4.2.6.8 and 6.1.1.4'
Ni Ni -3.0029 0.5091 'International Tables Vol C Tables 4.2.6.8 and 6.1.1.4'
O O 0.0492 0.0322 'International Tables Vol C Tables 4.2.6.8 and 6.1.1.4'
S S 0.3331 0.5567 'International Tables Vol C Tables 4.2.6.8 and 6.1.1.4'

loop_
_geom_angle_atom_site_label_1
_geom_angle_atom_site_label_2
_geom_angle_atom_site_label_3
_geom_angle
S1 Ni1 S2 84.42(8)
N1 Ni1 S1 173.54(19)
N1 Ni1 S2 101.73(19)
N2 Ni1 S1 91.79(18)
N2 Ni1 S2 165.2(2)
N2 Ni1 N1 82.7(2)
S1 Fe1 S2 79.42(8)
C1 Fe1 S1 98.2(3)
C1 Fe1 S2 89.2(3)
C1 Fe1 C17 159.2(3)
C1 Fe1 C18 132.4(4)
C1 Fe1 C19 97.2(4)
C1 Fe1 C20 92.5(3)
C1 Fe1 C21 122.5(3)
C17 Fe1 S1 100.4(2)
C17 Fe1 S2 103.1(3)
C17 Fe1 C18 39.3(3)
C18 Fe1 S1 89.6(2)
C18 Fe1 S2 138.3(3)
C19 Fe1 S1 114.8(3)
C19 Fe1 S2 163.1(3)
C19 Fe1 C17 66.5(4)
C19 Fe1 C18 39.1(3)
C19 Fe1 C21 66.6(4)
C20 Fe1 S1 154.1(3)
C20 Fe1 S2 124.5(3)
C20 Fe1 C17 66.7(3)
C20 Fe1 C18 66.0(3)
C20 Fe1 C19 40.0(3)
C20 Fe1 C21 39.2(3)
C21 Fe1 S1 139.1(2)
C21 Fe1 S2 96.8(3)
C21 Fe1 C17 40.3(3)
C21 Fe1 C18 66.2(3)
Ni1 S1 Fe1 91.39(8)
C9 S1 Ni1 96.3(2)
C9 S1 Fe1 117.9(3)
Ni1 S2 Fe1 88.60(8)
C10 S2 Ni1 109.0(3)
C10 S2 Fe1 110.7(3)
C2 N1 Ni1 116.6(5)
C2 N1 C3 108.0(6)
C2 N1 C6 108.7(6)
C3 N1 Ni1 107.6(5)
C3 N1 C6 111.0(6)
C6 N1 Ni1 104.8(5)
C5 N2 Ni1 104.9(4)
C7 N2 Ni1 107.6(5)
C7 N2 C5 111.0(6)
C7 N2 C8 112.6(6)
C8 N2 Ni1 110.7(4)
C8 N2 C5 109.7(6)
O1 C1 Fe1 176.8(8)
N1 C3 C4 112.2(6)
C5 C4 C3 116.6(6)
N2 C5 C4 112.5(6)
N1 C6 C7 110.6(6)
N2 C7 C6 109.7(6)
N2 C8 C9 110.2(6)
C8 C9 S1 104.4(5)
C11 C10 S2 118.1(7)
C15 C10 S2 121.7(6)
C15 C10 C11 120.1(8)
C12 C11 C10 119.8(9)
C11 C12 C13 120.6(9)
C12 C13 C14 120.2(9)
C12 C13 C16 121.8(9)
C14 C13 C16 118.1(10)
C13 C14 C15 119.5(9)
C10 C15 C14 119.9(8)
F1 C16 F2 105.4(8)
F1 C16 C13 112.0(7)
F2 C16 C13 111.8(10)
F3 C16 F1 109.7(10)
F3 C16 F2 104.4(8)
F3 C16 C13 113.1(8)
C18 C17 Fe1 70.4(5)
C18 C17 C21 106.6(8)
C21 C17 Fe1 69.5(4)
C17 C18 Fe1 70.3(5)
C19 C18 Fe1 70.0(5)
C19 C18 C17 109.6(8)
C18 C19 Fe1 71.0(5)
C18 C19 C20 107.4(8)
C20 C19 Fe1 69.8(5)
C19 C20 Fe1 70.2(5)
C21 C20 Fe1 70.6(5)
C21 C20 C19 108.4(8)
C17 C21 Fe1 70.3(4)
C20 C21 Fe1 70.2(5)
C20 C21 C17 108.0(8)
F1A B1A F2A 108.2(8)
F1A B1A F4A 107.5(10)
F3A B1A F1A 109.2(10)
F3A B1A F2A 111.6(8)
F3A B1A F4A 108.2(9)
F4A B1A F2A 111.9(9)
Cl1_1 C1_1 Cl2_1 111.6(9)
Cl1_2 C1_2 Cl2_2 115.7(19)

loop_
_geom_bond_atom_site_label_1
_geom_bond_atom_site_label_2
_geom_bond_distance
Ni1 S1 2.136(2)
Ni1 S2 2.203(2)
Ni1 N1 1.939(6)
Ni1 N2 1.927(6)
Fe1 S1 2.261(2)
Fe1 S2 2.303(2)
Fe1 C1 1.737(8)
Fe1 C17 2.101(8)
Fe1 C18 2.102(8)
Fe1 C19 2.089(9)
Fe1 C20 2.084(8)
Fe1 C21 2.090(7)
S1 C9 1.837(7)
S2 C10 1.771(8)
F1 C16 1.329(11)
F2 C16 1.364(12)
F3 C16 1.294(11)
O1 C1 1.158(9)
N1 C2 1.479(9)
N1 C3 1.495(9)
N1 C6 1.507(10)
N2 C5 1.501(9)
N2 C7 1.479(9)
N2 C8 1.499(9)
C3 C4 1.516(10)
C4 C5 1.510(10)
C6 C7 1.524(11)
C8 C9 1.504(10)
C10 C11 1.391(11)
C10 C15 1.388(12)
C11 C12 1.380(13)
C12 C13 1.380(14)
C13 C14 1.391(13)
C13 C16 1.501(13)
C14 C15 1.397(12)
C17 C18 1.412(12)
C17 C21 1.443(11)
C18 C19 1.401(12)
C19 C20 1.428(12)
C20 C21 1.400(12)
F1A B1A 1.302(12)
F2A B1A 1.361(11)
F3A B1A 1.286(10)
F4A B1A 1.322(11)
Cl1_1 C1_1 1.731(13)
Cl2_1 C1_1 1.797(19)
Cl1_2 C1_2 1.730(14)
Cl2_2 C1_2 1.798(19)
